data_2007753
loop_
_publ_author_name
'Lynch, Vincent M.'
'Apodaca, Richard'
'Whitesell, James K.'
'Chou, Ming I.'

_publ_section_title
;
 <i>trans</i>-(<i>R</i>,<i>R</i>)-2,2'-(Cyclopenta-1,2-diyl)diphenyl
 Bis[(<i>R</i>)-<i>O</i>-methylmandelate]
;
_journal_issue 10
_journal_name_full 'Acta Crystallographica Section C'
_journal_page_first IUC9800052
_journal_paper_doi 10.1107/S0108270198099296
_journal_volume 54
_journal_year 1998
_chemical_formula_sum 'C35 H34 O6'
_chemical_formula_weight 550.62
_chemical_name_systematic
;
(R,R)-trans-1,2-Bis(2-hydroxyphenyl)cyclopentane,bis(R)-O-methylmandelic
acid ester
;
_space_group_IT_number 4
_symmetry_cell_setting monoclinic
_symmetry_space_group_name_Hall 'P 2yb'
_symmetry_space_group_name_H-M 'P 1 21 1'
_audit_creation_method SHELXL
_cell_angle_alpha 90.00
_cell_angle_beta 95.270(10)
_cell_angle_gamma 90.00
_cell_formula_units_Z 4
_cell_length_a 17.2320(10)
_cell_length_b 7.2940(10)
_cell_length_c 23.241(2)
_cell_measurement_reflns_used 31
_cell_measurement_temperature 183(2)
_cell_measurement_theta_max 12.5
_cell_measurement_theta_min 11.6
_cell_volume 2908.8(5)
_computing_cell_refinement 'XSCANS v2.10b, Siemens (1994)'
_computing_data_collection 'XSCANS v2.10b, Siemens (1994)'
_computing_data_reduction 'XSCANS v2.10b, Siemens (1994)'
_computing_molecular_graphics 'XP SHELXTL/PC, Sheldrick (1994)'
_computing_structure_refinement 'XL SHELXTL/PC, Sheldrick (1994)'
_computing_structure_solution 'XS SHELXTL/PC, Sheldrick (1994)'
_diffrn_ambient_temperature 183(2)
_diffrn_measurement_device 'Siemens P4'
_diffrn_measurement_method '\w scans'
_diffrn_radiation_monochromator graphite
_diffrn_radiation_source 'normal-focus sealed tube'
_diffrn_radiation_type MoK\a
_diffrn_radiation_wavelength 0.71073
_diffrn_reflns_av_R_equivalents 0.033
_diffrn_reflns_av_sigmaI/netI 0.0823
_diffrn_reflns_limit_h_max 16
_diffrn_reflns_limit_h_min -1
_diffrn_reflns_limit_k_max 9
_diffrn_reflns_limit_k_min -1
_diffrn_reflns_limit_l_max 30
_diffrn_reflns_limit_l_min -30
_diffrn_reflns_number 7811
_diffrn_reflns_theta_max 27.5
_diffrn_reflns_theta_min 2.03
_diffrn_standards_decay_% 'less than 1'
_diffrn_standards_interval_count 96
_diffrn_standards_number 4
_exptl_absorpt_coefficient_mu 0.085
_exptl_absorpt_correction_type none
_exptl_crystal_colour colourless
_exptl_crystal_density_diffrn 1.26
_exptl_crystal_density_method 'not measured'
_exptl_crystal_description block
_exptl_crystal_F_000 1168
_exptl_crystal_size_max 0.51
_exptl_crystal_size_mid 0.34
_exptl_crystal_size_min 0.26
_refine_diff_density_max 0.20
_refine_diff_density_min -0.20
_refine_ls_abs_structure_details 'Flack H D (1983), Acta Cryst. A39, 876-881'
_refine_ls_abs_structure_Flack 2.0(17)
_refine_ls_extinction_coef 0.0153(6)
_refine_ls_extinction_method SHELXL
_refine_ls_goodness_of_fit_all 1.03
_refine_ls_goodness_of_fit_obs 1.110
_refine_ls_hydrogen_treatment noref
_refine_ls_matrix_type full
_refine_ls_number_parameters 741
_refine_ls_number_reflns 7032
_refine_ls_number_restraints 1
_refine_ls_restrained_S_all 1.037
_refine_ls_restrained_S_obs 1.110
_refine_ls_R_factor_all 0.1099
_refine_ls_R_factor_obs 0.052
_refine_ls_shift/esd_max 0.00
_refine_ls_shift/esd_mean 0.000
_refine_ls_structure_factor_coef Fsqd
_refine_ls_weighting_details 'w=1/[\s^2^(Fo^2^)+(0.0378P)^2^+0.0000P] where P=(Fo^2^+2Fc^2^)/3'
_refine_ls_weighting_scheme calc
_refine_ls_wR_factor_all 0.105
_refine_ls_wR_factor_obs 0.0856
_reflns_number_observed 4357
_reflns_number_total 7034
_reflns_observed_criterion >2sigma(I)
_cod_data_source_file qa0050.cif
_cod_data_source_block 1
_cod_depositor_comments
;
The following automatic conversions were performed:

'_refine_ls_weighting_scheme' value 'calc
w=1/[\s^2^(Fo^2^)+(0.0378P)^2^+0.0000P] where P=(Fo^2^+2Fc^2^)/3' was
changed to 'calc'. New tag '_refine_ls_weighting_details' was
created. The value of the new tag was set to
'w=1/[\s^2^(Fo^2^)+(0.0378P)^2^+0.0000P] where P=(Fo^2^+2Fc^2^)/3'.

Automatic conversion script
Id: cif_fix_values 3143 2015-03-26 13:38:13Z robertas 
;
_cod_original_sg_symbol_Hall 'P 2y1'
_cod_original_sg_symbol_H-M 'P 21'
_cod_database_code 2007753

loop_
_symmetry_equiv_pos_as_xyz
'x, y, z'
'-x, y+1/2, -z'

loop_
_atom_site_aniso_label
_atom_site_aniso_U_11
_atom_site_aniso_U_22
_atom_site_aniso_U_33
_atom_site_aniso_U_12
_atom_site_aniso_U_13
_atom_site_aniso_U_23
C1 0.031(3) 0.031(3) 0.027(2) 0.008(2) 0.001(2) 0.000(2)
C2 0.039(3) 0.033(3) 0.030(2) 0.011(2) 0.007(2) 0.004(2)
C3 0.058(3) 0.034(3) 0.041(2) 0.005(3) 0.020(2) 0.008(2)
C4 0.062(3) 0.028(3) 0.044(2) 0.011(3) 0.013(2) 0.006(2)
C5 0.053(3) 0.030(3) 0.046(3) 0.013(3) 0.018(2) 0.007(2)
C6 0.025(2) 0.026(2) 0.036(2) 0.007(2) 0.005(2) 0.001(2)
C7 0.026(2) 0.037(3) 0.034(2) 0.003(2) 0.004(2) -0.002(2)
C8 0.040(3) 0.039(3) 0.049(3) 0.000(3) 0.014(2) -0.007(3)
C9 0.032(3) 0.034(3) 0.067(3) -0.003(3) 0.011(3) -0.014(3)
C10 0.034(3) 0.040(3) 0.046(3) 0.005(3) -0.007(2) -0.010(3)
C11 0.041(3) 0.038(3) 0.038(2) 0.006(3) 0.001(2) -0.001(2)
O12 0.036(2) 0.037(2) 0.0283(14) -0.003(2) 0.0017(14) -0.0037(15)
C13 0.042(3) 0.035(3) 0.027(2) -0.004(3) 0.011(2) 0.004(2)
O14 0.040(2) 0.053(2) 0.043(2) 0.007(2) 0.003(2) -0.006(2)
C15 0.047(3) 0.035(3) 0.029(2) 0.001(3) 0.003(2) 0.001(2)
C16 0.042(3) 0.037(3) 0.024(2) -0.005(3) -0.003(2) 0.002(2)
C17 0.039(3) 0.051(3) 0.045(3) -0.009(3) -0.003(2) 0.014(3)
C18 0.058(4) 0.058(4) 0.051(3) -0.017(3) 0.000(3) 0.012(3)
C19 0.039(3) 0.068(4) 0.054(3) -0.015(3) 0.002(3) -0.012(3)
C20 0.040(3) 0.058(4) 0.061(3) -0.004(3) -0.002(3) -0.019(3)
C21 0.049(3) 0.042(3) 0.044(3) -0.004(3) -0.004(2) -0.006(3)
O22 0.065(2) 0.038(2) 0.039(2) -0.004(2) 0.018(2) -0.006(2)
C23 0.059(3) 0.056(4) 0.040(2) 0.002(3) 0.021(2) 0.000(3)
C24 0.029(2) 0.027(2) 0.026(2) 0.000(2) 0.008(2) 0.002(2)
C25 0.025(2) 0.030(3) 0.025(2) 0.000(2) -0.002(2) 0.002(2)
C26 0.036(3) 0.036(3) 0.028(2) 0.008(2) 0.002(2) -0.006(2)
C27 0.031(3) 0.041(3) 0.040(2) 0.009(2) -0.001(2) 0.002(2)
C28 0.037(3) 0.042(3) 0.029(2) -0.001(3) -0.002(2) 0.002(2)
C29 0.040(3) 0.035(3) 0.027(2) 0.005(3) 0.002(2) -0.003(2)
O30 0.028(2) 0.043(2) 0.0229(13) 0.004(2) -0.0027(12) 0.0021(15)
C31 0.026(3) 0.034(3) 0.032(2) 0.011(2) -0.001(2) -0.004(2)
O32 0.031(2) 0.068(3) 0.044(2) -0.013(2) -0.006(2) 0.018(2)
C33 0.029(2) 0.038(3) 0.026(2) 0.000(2) 0.000(2) -0.001(2)
C34 0.027(3) 0.045(3) 0.025(2) 0.000(2) 0.000(2) 0.001(2)
C35 0.027(3) 0.042(3) 0.046(3) -0.002(3) 0.005(2) 0.004(2)
C36 0.047(3) 0.036(3) 0.051(3) 0.003(3) 0.003(2) 0.001(3)
C37 0.040(3) 0.053(4) 0.040(3) 0.011(3) 0.003(2) 0.005(3)
C38 0.021(3) 0.057(4) 0.042(3) 0.001(3) 0.005(2) 0.009(3)
C39 0.038(3) 0.037(3) 0.033(2) 0.005(3) -0.001(2) 0.005(2)
O40 0.038(2) 0.053(2) 0.0267(13) 0.008(2) 0.0055(14) 0.005(2)
C41 0.053(3) 0.070(4) 0.027(2) 0.013(3) -0.005(2) 0.007(3)
C1' 0.031(3) 0.035(3) 0.025(2) 0.002(2) -0.001(2) 0.002(2)
C2' 0.034(3) 0.027(3) 0.030(2) 0.001(2) 0.006(2) 0.002(2)
C3' 0.043(3) 0.036(3) 0.051(3) 0.007(3) 0.010(2) 0.001(3)
C4' 0.055(3) 0.033(3) 0.060(3) 0.005(3) 0.012(3) 0.016(3)
C5' 0.044(3) 0.037(3) 0.044(3) 0.000(3) 0.007(2) 0.009(2)
C6' 0.025(2) 0.027(2) 0.029(2) -0.007(2) 0.004(2) 0.006(2)
C7' 0.020(2) 0.031(3) 0.032(2) -0.004(2) 0.002(2) 0.006(2)
C8' 0.031(3) 0.038(3) 0.047(3) 0.007(3) 0.007(2) 0.015(2)
C9' 0.024(3) 0.055(4) 0.052(3) 0.002(3) -0.002(2) 0.029(3)
C10' 0.033(3) 0.056(4) 0.036(2) -0.013(3) -0.007(2) 0.011(3)
C11' 0.037(3) 0.035(3) 0.034(2) -0.004(2) 0.002(2) 0.000(2)
O12' 0.032(2) 0.033(2) 0.0268(14) -0.005(2) 0.0035(13) 0.0006(14)
C13' 0.033(3) 0.032(3) 0.034(2) 0.004(3) 0.010(2) -0.003(2)
O14' 0.041(2) 0.047(2) 0.033(2) -0.017(2) 0.0043(15) 0.002(2)
C15' 0.038(3) 0.035(3) 0.030(2) -0.009(2) 0.008(2) -0.001(2)
C16' 0.035(3) 0.043(3) 0.021(2) -0.007(3) -0.001(2) 0.000(2)
C17' 0.037(3) 0.043(3) 0.035(2) -0.004(3) 0.001(2) -0.004(2)
C18' 0.033(3) 0.063(4) 0.041(3) -0.017(3) -0.002(2) -0.003(3)
C19' 0.032(3) 0.079(5) 0.032(2) 0.001(3) -0.009(2) -0.001(3)
C20' 0.044(3) 0.051(3) 0.042(3) 0.011(3) -0.003(2) 0.006(3)
C21' 0.040(3) 0.043(3) 0.034(2) -0.013(3) -0.003(2) 0.003(2)
O22' 0.037(2) 0.048(2) 0.0317(15) -0.001(2) 0.0087(14) 0.0052(15)
C23' 0.046(3) 0.059(4) 0.042(2) -0.009(3) 0.020(2) -0.006(3)
C24' 0.024(2) 0.025(2) 0.035(2) 0.006(2) 0.002(2) -0.002(2)
C25' 0.026(3) 0.027(3) 0.034(2) 0.003(2) 0.001(2) -0.002(2)
C26' 0.038(3) 0.032(3) 0.040(2) 0.000(2) 0.012(2) -0.003(2)
C27' 0.028(3) 0.032(3) 0.061(3) -0.003(2) 0.011(2) -0.009(3)
C28' 0.033(3) 0.031(3) 0.042(3) 0.003(2) -0.002(2) -0.017(2)
C29' 0.033(3) 0.032(3) 0.032(2) 0.005(2) 0.002(2) -0.006(2)
O30' 0.028(2) 0.030(2) 0.0300(14) 0.000(2) 0.0010(13) -0.0043(14)
C31' 0.036(3) 0.026(3) 0.038(2) 0.001(2) 0.008(2) 0.003(2)
O32' 0.044(2) 0.053(2) 0.052(2) 0.019(2) -0.016(2) -0.019(2)
C33' 0.043(3) 0.027(3) 0.030(2) -0.004(2) 0.003(2) 0.002(2)
C34' 0.041(3) 0.027(3) 0.028(2) -0.002(2) 0.000(2) -0.002(2)
C35' 0.044(3) 0.032(3) 0.037(2) -0.001(3) -0.005(2) 0.007(2)
C36' 0.042(3) 0.048(3) 0.052(3) 0.000(3) -0.004(2) 0.006(3)
C37' 0.040(3) 0.046(3) 0.050(3) -0.012(3) 0.004(3) -0.002(3)
C38' 0.062(3) 0.037(3) 0.034(2) -0.014(3) 0.008(3) 0.000(2)
C39' 0.040(3) 0.035(3) 0.031(2) 0.000(3) -0.003(2) 0.002(2)
O40' 0.050(2) 0.027(2) 0.043(2) -0.003(2) 0.016(2) -0.002(2)
C41' 0.067(4) 0.040(3) 0.055(3) -0.001(3) 0.026(3) 0.006(3)

loop_
_atom_site_label
_atom_site_fract_x
_atom_site_fract_y
_atom_site_fract_z
_atom_site_U_iso_or_equiv
_atom_site_thermal_displace_type
_atom_site_calc_flag
_atom_site_refinement_flags
_atom_site_occupancy
_atom_site_disorder_group
_atom_site_type_symbol
C1 0.9001(2) 0.7730(6) -0.2210(2) 0.0298(11) Uani d . 1 . C
H1 0.9315(2) 0.7929(6) -0.1853(2) 0.036 Uiso d R 1 . H
C2 0.9554(3) 0.7565(6) -0.2695(2) 0.0337(11) Uani d . 1 . C
H2 0.9245(3) 0.7281(6) -0.3049(2) 0.040 Uiso d R 1 . H
C3 0.9860(3) 0.9523(6) -0.2739(2) 0.0433(13) Uani d . 1 . C
H3A 1.0030(3) 0.9764(6) -0.3113(2) 0.052 Uiso d R 1 . H
H3B 1.0290(3) 0.9717(6) -0.2452(2) 0.052 Uiso d R 1 . H
C4 0.9183(3) 1.0790(6) -0.2616(2) 0.0441(13) Uani d . 1 . C
H4A 0.8970(3) 1.1363(6) -0.2967(2) 0.053 Uiso d R 1 . H
H4B 0.9345(3) 1.1728(6) -0.2341(2) 0.053 Uiso d R 1 . H
C5 0.8575(3) 0.9539(6) -0.2372(2) 0.0422(12) Uani d . 1 . C
H5A 0.8370(3) 1.0086(6) -0.2042(2) 0.051 Uiso d R 1 . H
H5B 0.8151(3) 0.9299(6) -0.2660(2) 0.051 Uiso d R 1 . H
C6 0.8458(2) 0.6152(6) -0.2133(2) 0.0288(10) Uani d . 1 . C
C7 0.8279(2) 0.5558(6) -0.1591(2) 0.0321(11) Uani d . 1 . C
C8 0.7765(3) 0.4133(7) -0.1524(2) 0.0422(12) Uani d . 1 . C
H8 0.7665(3) 0.3760(7) -0.1142(2) 0.051 Uiso d R 1 . H
C9 0.7401(3) 0.3271(7) -0.1997(2) 0.0440(13) Uani d . 1 . C
H9 0.7044(3) 0.2284(7) -0.1950(2) 0.053 Uiso d R 1 . H
C10 0.7550(3) 0.3838(7) -0.2538(2) 0.0408(12) Uani d . 1 . C
H10 0.7294(3) 0.3248(7) -0.2873(2) 0.049 Uiso d R 1 . H
C11 0.8077(3) 0.5225(7) -0.2605(2) 0.0392(12) Uani d . 1 . C
H11 0.8185(3) 0.5592(7) -0.2986(2) 0.047 Uiso d R 1 . H
O12 0.8655(2) 0.6379(4) -0.10890(10) 0.0339(8) Uani d . 1 . O
C13 0.8310(3) 0.7883(7) -0.0882(2) 0.0343(11) Uani d . 1 . C
O14 0.7703(2) 0.8507(5) -0.10761(12) 0.0452(9) Uani d . 1 . O
C15 0.8835(2) 0.8682(7) -0.0378(2) 0.0371(12) Uani d . 1 . C
H15 0.8986(2) 0.7727(7) -0.0106(2) 0.045 Uiso d R 1 . H
C16 0.9554(3) 0.9465(7) -0.0617(2) 0.0350(11) Uani d . 1 . C
C17 0.9514(3) 1.1159(8) -0.0889(2) 0.0456(13) Uani d . 1 . C
H17 0.9039(3) 1.1847(8) -0.0898(2) 0.055 Uiso d R 1 . H
C18 1.0157(3) 1.1819(8) -0.1147(2) 0.056(2) Uani d . 1 . C
H18 1.0141(3) 1.2999(8) -0.1331(2) 0.067 Uiso d R 1 . H
C19 1.0830(3) 1.0770(8) -0.1135(2) 0.054(2) Uani d . 1 . C
H19 1.1272(3) 1.1209(8) -0.1317(2) 0.065 Uiso d R 1 . H
C20 1.0867(3) 0.9108(8) -0.0856(2) 0.0537(15) Uani d . 1 . C
H20 1.1338(3) 0.8401(8) -0.0851(2) 0.064 Uiso d R 1 . H
C21 1.0230(3) 0.8458(8) -0.0594(2) 0.0454(13) Uani d . 1 . C
H21 1.0257(3) 0.7312(8) -0.0391(2) 0.054 Uiso d R 1 . H
O22 0.8458(2) 1.0083(5) -0.00957(11) 0.0463(9) Uani d . 1 . O
C23 0.7901(3) 0.9421(7) 0.0278(2) 0.0507(14) Uani d . 1 . C
H23A 0.7663(3) 1.0438(7) 0.0456(2) 0.076 Uiso d R 1 . H
H23B 0.7507(3) 0.8719(7) 0.0058(2) 0.076 Uiso d R 1 . H
H23C 0.8162(3) 0.8658(7) 0.0572(2) 0.076 Uiso d R 1 . H
C24 1.0184(2) 0.6137(6) -0.2608(2) 0.0273(10) Uani d . 1 . C
C25 1.0375(2) 0.4970(6) -0.30420(15) 0.0271(10) Uani d . 1 . C
C26 1.0982(2) 0.3728(6) -0.2972(2) 0.0335(11) Uani d . 1 . C
H26 1.1101(2) 0.2957(6) -0.3287(2) 0.040 Uiso d R 1 . H
C27 1.1427(2) 0.3641(7) -0.2449(2) 0.0375(11) Uani d . 1 . C
H27 1.1843(2) 0.2767(7) -0.2389(2) 0.045 Uiso d R 1 . H
C28 1.1257(3) 0.4785(7) -0.2002(2) 0.0363(12) Uani d . 1 . C
H28 1.1574(3) 0.4761(7) -0.1640(2) 0.044 Uiso d R 1 . H
C29 1.0648(2) 0.6001(7) -0.2084(2) 0.0342(11) Uani d . 1 . C
H29 1.0521(2) 0.6767(7) -0.1770(2) 0.041 Uiso d R 1 . H
O30 0.99019(15) 0.4955(4) -0.35746(10) 0.0316(7) Uani d . 1 . O
C31 1.0136(3) 0.5984(7) -0.4016(2) 0.0309(11) Uani d . 1 . C
O32 1.0738(2) 0.6805(5) -0.39964(12) 0.0482(9) Uani d . 1 . O
C33 0.9501(2) 0.5938(7) -0.45110(15) 0.0311(11) Uani d . 1 . C
H33 0.9333(2) 0.4696(7) -0.45821(15) 0.037 Uiso d R 1 . H
C34 0.8823(3) 0.7094(7) -0.4344(2) 0.0325(11) Uani d . 1 . C
C35 0.8908(3) 0.8971(7) -0.4297(2) 0.0379(12) Uani d . 1 . C
H35 0.9381(3) 0.9541(7) -0.4394(2) 0.046 Uiso d R 1 . H
C36 0.8311(3) 1.0058(7) -0.4118(2) 0.0447(13) Uani d . 1 . C
H36 0.8372(3) 1.1363(7) -0.4084(2) 0.054 Uiso d R 1 . H
C37 0.7626(3) 0.9265(8) -0.3983(2) 0.0444(13) Uani d . 1 . C
H37 0.7219(3) 0.9985(8) -0.3839(2) 0.053 Uiso d R 1 . H
C38 0.7528(3) 0.7376(8) -0.4042(2) 0.0399(13) Uani d . 1 . C
H38 0.7042(3) 0.6819(8) -0.3970(2) 0.048 Uiso d R 1 . H
C39 0.8125(2) 0.6308(7) -0.4223(2) 0.0362(11) Uani d . 1 . C
H39 0.8053(2) 0.5009(7) -0.4266(2) 0.043 Uiso d R 1 . H
O40 0.9827(2) 0.6637(5) -0.50028(11) 0.0389(8) Uani d . 1 . O
C41 0.9291(3) 0.6494(8) -0.5508(2) 0.0507(14) Uani d . 1 . C
H41A 0.9517(3) 0.7012(8) -0.5833(2) 0.076 Uiso d R 1 . H
H41B 0.9170(3) 0.5226(8) -0.5582(2) 0.076 Uiso d R 1 . H
H41C 0.8823(3) 0.7146(8) -0.5444(2) 0.076 Uiso d R 1 . H
C1' 0.5959(2) 0.7362(6) 0.2267(2) 0.0306(11) Uani d . 1 . C
H1' 0.5744(2) 0.6834(6) 0.1909(2) 0.037 Uiso d R 1 . H
C2' 0.5278(2) 0.7690(6) 0.2641(2) 0.0300(11) Uani d . 1 . C
H2' 0.5495(2) 0.8120(6) 0.3012(2) 0.036 Uiso d R 1 . H
C3' 0.4843(3) 0.9282(7) 0.2329(2) 0.0425(12) Uani d . 1 . C
H3'A 0.4534(3) 0.9956(7) 0.2580(2) 0.051 Uiso d R 1 . H
H3'B 0.4507(3) 0.8804(7) 0.2011(2) 0.051 Uiso d R 1 . H
C4' 0.5478(3) 1.0491(7) 0.2104(2) 0.0488(14) Uani d . 1 . C
H4'A 0.5544(3) 1.1582(7) 0.2335(2) 0.059 Uiso d R 1 . H
H4'B 0.5343(3) 1.0839(7) 0.1709(2) 0.059 Uiso d R 1 . H
C5' 0.6222(3) 0.9336(7) 0.2150(2) 0.0412(12) Uani d . 1 . C
H5'A 0.6482(3) 0.9407(7) 0.1802(2) 0.049 Uiso d R 1 . H
H5'B 0.6572(3) 0.9751(7) 0.2468(2) 0.049 Uiso d R 1 . H
C6' 0.6603(2) 0.6143(6) 0.2530(2) 0.0268(10) Uani d . 1 . C
C7' 0.6917(2) 0.4735(6) 0.2223(2) 0.0279(10) Uani d . 1 . C
C8' 0.7541(2) 0.3689(7) 0.2443(2) 0.0384(12) Uani d . 1 . C
H8' 0.7738(2) 0.2741(7) 0.2209(2) 0.046 Uiso d R 1 . H
C9' 0.7871(2) 0.4016(7) 0.3001(2) 0.0440(13) Uani d . 1 . C
H9' 0.8310(2) 0.3306(7) 0.3158(2) 0.053 Uiso d R 1 . H
C10' 0.7568(3) 0.5373(7) 0.3325(2) 0.0420(13) Uani d . 1 . C
H10' 0.7791(3) 0.5610(7) 0.3711(2) 0.050 Uiso d R 1 . H
C11' 0.6943(2) 0.6418(7) 0.3090(2) 0.0355(11) Uani d . 1 . C
H11' 0.6726(2) 0.7360(7) 0.3316(2) 0.043 Uiso d R 1 . H
O12' 0.65765(15) 0.4267(4) 0.16644(10) 0.0307(7) Uani d . 1 . O
C13' 0.6744(3) 0.5348(7) 0.1213(2) 0.0327(11) Uani d . 1 . C
O14' 0.7186(2) 0.6598(5) 0.12533(11) 0.0403(8) Uani d . 1 . O
C15' 0.6270(2) 0.4671(6) 0.0670(2) 0.0342(11) Uani d . 1 . C
H15' 0.6328(2) 0.3368(6) 0.0635(2) 0.041 Uiso d R 1 . H
C16' 0.5415(3) 0.5096(7) 0.0693(2) 0.0332(11) Uani d . 1 . C
C17' 0.4871(3) 0.3712(7) 0.0704(2) 0.0384(12) Uani d . 1 . C
H17' 0.5039(3) 0.2459(7) 0.0688(2) 0.046 Uiso d R 1 . H
C18' 0.4095(3) 0.4136(8) 0.0732(2) 0.0457(14) Uani d . 1 . C
H18' 0.3720(3) 0.3163(8) 0.0734(2) 0.055 Uiso d R 1 . H
C19' 0.3859(3) 0.5907(9) 0.0749(2) 0.0486(14) Uani d . 1 . C
H19' 0.3318(3) 0.6167(9) 0.0778(2) 0.058 Uiso d R 1 . H
C20' 0.4387(3) 0.7327(8) 0.0724(2) 0.0461(13) Uani d . 1 . C
H20' 0.4202(3) 0.8567(8) 0.0733(2) 0.055 Uiso d R 1 . H
C21' 0.5172(3) 0.6919(7) 0.0707(2) 0.0395(13) Uani d . 1 . C
H21' 0.5546(3) 0.7891(7) 0.0697(2) 0.047 Uiso d R 1 . H
O22' 0.6519(2) 0.5533(5) 0.01741(11) 0.0386(8) Uani d . 1 . O
C23' 0.7247(2) 0.4848(8) 0.0023(2) 0.0481(14) Uani d . 1 . C
H23D 0.7397(2) 0.5492(8) -0.0310(2) 0.072 Uiso d R 1 . H
H23E 0.7634(2) 0.5040(8) 0.0342(2) 0.072 Uiso d R 1 . H
H23F 0.7206(2) 0.3562(8) -0.0062(2) 0.072 Uiso d R 1 . H
C24' 0.4769(2) 0.6037(6) 0.2734(2) 0.0280(10) Uani d . 1 . C
C25' 0.4599(2) 0.5498(6) 0.3277(2) 0.0290(10) Uani d . 1 . C
C26' 0.4135(2) 0.3994(6) 0.3366(2) 0.0362(12) Uani d . 1 . C
H26' 0.4066(2) 0.3624(6) 0.3754(2) 0.043 Uiso d R 1 . H
C27' 0.3795(2) 0.3057(7) 0.2898(2) 0.0402(12) Uani d . 1 . C
H27' 0.3460(2) 0.2034(7) 0.2955(2) 0.048 Uiso d R 1 . H
C28' 0.3927(2) 0.3590(6) 0.2344(2) 0.0357(11) Uani d . 1 . C
H28' 0.3677(2) 0.2970(6) 0.2013(2) 0.043 Uiso d R 1 . H
C29' 0.4419(2) 0.5028(6) 0.2269(2) 0.0325(11) Uani d . 1 . C
H29' 0.4532(2) 0.5374(6) 0.1887(2) 0.039 Uiso d R 1 . H
O30' 0.49177(15) 0.6459(4) 0.37721(10) 0.0296(7) Uani d . 1 . O
C31' 0.4488(3) 0.7888(6) 0.3942(2) 0.0330(11) Uani d . 1 . C
O32' 0.3870(2) 0.8329(5) 0.37064(13) 0.0511(9) Uani d . 1 . O
C33' 0.4909(2) 0.8779(6) 0.4471(2) 0.0331(11) Uani d . 1 . C
H33' 0.5024(2) 0.7861(6) 0.4762(2) 0.040 Uiso d R 1 . H
C34' 0.5658(2) 0.9654(6) 0.4318(2) 0.0320(11) Uani d . 1 . C
C35' 0.6345(3) 0.9252(7) 0.4647(2) 0.0384(11) Uani d . 1 . C
H35' 0.6325(3) 0.8453(7) 0.4974(2) 0.046 Uiso d R 1 . H
C36' 0.7048(3) 0.9952(7) 0.4499(2) 0.0480(13) Uani d . 1 . C
H36' 0.7520(3) 0.9653(7) 0.4732(2) 0.058 Uiso d R 1 . H
C37' 0.7061(3) 1.1090(7) 0.4029(2) 0.0451(13) Uani d . 1 . C
H37' 0.7547(3) 1.1590(7) 0.3930(2) 0.054 Uiso d R 1 . H
C38' 0.6381(3) 1.1533(7) 0.3704(2) 0.0442(13) Uani d . 1 . C
H38' 0.6389(3) 1.2316(7) 0.3373(2) 0.053 Uiso d R 1 . H
C39' 0.5678(3) 1.0822(6) 0.3846(2) 0.0356(11) Uani d . 1 . C
H39' 0.5198(3) 1.1130(6) 0.3624(2) 0.043 Uiso d R 1 . H
O40' 0.4422(2) 1.0152(4) 0.46907(11) 0.0390(8) Uani d . 1 . O
C41' 0.3839(3) 0.9352(7) 0.5016(2) 0.0527(14) Uani d . 1 . C
H41D 0.3521(3) 1.0314(7) 0.5150(2) 0.079 Uiso d R 1 . H
H41E 0.3521(3) 0.8542(7) 0.4769(2) 0.079 Uiso d R 1 . H
H41F 0.4076(3) 0.8677(7) 0.5340(2) 0.079 Uiso d R 1 . H

loop_
_atom_type_symbol
_atom_type_description
_atom_type_scat_dispersion_real
_atom_type_scat_dispersion_imag
_atom_type_scat_source
C C 0.0033 0.0016 'International Tables Vol C Tables 4.2.6.8 and 6.1.1.4'
H H 0.0000 0.0000 'International Tables Vol C Tables 4.2.6.8 and 6.1.1.4'
O O 0.0106 0.0060 'International Tables Vol C Tables 4.2.6.8 and 6.1.1.4'

loop_
_geom_angle_atom_site_label_1
_geom_angle_atom_site_label_2
_geom_angle_atom_site_label_3
_geom_angle
C6 C1 C5 113.4(3)
C6 C1 C2 117.4(4)
C5 C1 C2 101.6(3)
C6 C1 H1 108.7(2)
C5 C1 H1 107.4(2)
C2 C1 H1 107.8(2)
C24 C2 C3 114.0(4)
C24 C2 C1 116.2(3)
C3 C2 C1 102.4(3)
C24 C2 H2 107.6(2)
C3 C2 H2 108.2(3)
C1 C2 H2 108.1(2)
C2 C3 C4 106.1(3)
C2 C3 H3A 111.5(2)
C4 C3 H3A 111.0(2)
C2 C3 H3B 109.9(3)
C4 C3 H3B 109.4(3)
H3A C3 H3B 108.8
C3 C4 C5 105.5(4)
C3 C4 H4A 110.0(2)
C5 C4 H4A 110.6(2)
C3 C4 H4B 112.0(3)
C5 C4 H4B 110.1(2)
H4A C4 H4B 108.7
C4 C5 C1 105.8(3)
C4 C5 H5A 111.2(2)
C1 C5 H5A 111.3(2)
C4 C5 H5B 110.6(2)
C1 C5 H5B 109.2(2)
H5A C5 H5B 108.8
C7 C6 C11 115.6(4)
C7 C6 C1 122.6(4)
C11 C6 C1 121.8(4)
C8 C7 C6 122.2(4)
C8 C7 O12 118.4(4)
C6 C7 O12 119.4(4)
C9 C8 C7 120.5(4)
C9 C8 H8 120.3(3)
C7 C8 H8 119.2(3)
C8 C9 C10 119.2(5)
C8 C9 H9 120.4(3)
C10 C9 H9 120.4(3)
C9 C10 C11 120.3(4)
C9 C10 H10 119.9(3)
C11 C10 H10 119.8(3)
C10 C11 C6 122.2(4)
C10 C11 H11 119.5(3)
C6 C11 H11 118.2(3)
C13 O12 C7 116.9(3)
O14 C13 O12 124.9(4)
O14 C13 C15 125.6(5)
O12 C13 C15 109.4(4)
O22 C15 C16 109.0(4)
O22 C15 C13 111.6(4)
C16 C15 C13 107.9(3)
O22 C15 H15 109.2(2)
C16 C15 H15 109.6(2)
C13 C15 H15 109.5(3)
C21 C16 C17 120.0(4)
C21 C16 C15 120.2(4)
C17 C16 C15 119.7(4)
C16 C17 C18 119.8(5)
C16 C17 H17 118.8(3)
C18 C17 H17 121.4(3)
C19 C18 C17 119.8(5)
C19 C18 H18 119.6(3)
C17 C18 H18 120.6(3)
C20 C19 C18 119.9(5)
C20 C19 H19 119.9(3)
C18 C19 H19 120.2(3)
C19 C20 C21 120.3(5)
C19 C20 H20 118.8(3)
C21 C20 H20 120.8(3)
C16 C21 C20 120.2(5)
C16 C21 H21 119.2(3)
C20 C21 H21 120.6(3)
C15 O22 C23 113.6(4)
O22 C23 H23A 109.7(2)
O22 C23 H23B 109.6(2)
H23A C23 H23B 109.5
O22 C23 H23C 109.2(2)
H23A C23 H23C 109.5
H23B C23 H23C 109.5
C25 C24 C29 115.9(4)
C25 C24 C2 123.1(4)
C29 C24 C2 120.9(4)
C24 C25 C26 123.1(4)
C24 C25 O30 119.0(4)
C26 C25 O30 117.8(4)
C27 C26 C25 119.2(4)
C27 C26 H26 120.4(3)
C25 C26 H26 120.4(2)
C26 C27 C28 119.8(4)
C26 C27 H27 120.5(3)
C28 C27 H27 119.8(3)
C29 C28 C27 119.7(4)
C29 C28 H28 119.9(2)
C27 C28 H28 120.4(3)
C28 C29 C24 122.3(4)
C28 C29 H29 119.7(2)
C24 C29 H29 118.0(2)
C31 O30 C25 117.8(3)
O32 C31 O30 124.3(4)
O32 C31 C33 127.1(4)
O30 C31 C33 108.5(4)
O40 C33 C31 107.1(3)
O40 C33 C34 112.2(4)
C31 C33 C34 108.1(3)
O40 C33 H33 109.7(2)
C31 C33 H33 109.7(3)
C34 C33 H33 110.0(3)
C35 C34 C39 118.9(4)
C35 C34 C33 119.5(4)
C39 C34 C33 121.6(4)
C34 C35 C36 120.8(5)
C34 C35 H35 119.8(3)
C36 C35 H35 119.3(3)
C37 C36 C35 120.1(5)
C37 C36 H36 119.2(3)
C35 C36 H36 120.7(3)
C36 C37 C38 119.4(5)
C36 C37 H37 121.2(3)
C38 C37 H37 119.3(3)
C39 C38 C37 120.0(5)
C39 C38 H38 119.9(3)
C37 C38 H38 120.1(3)
C34 C39 C38 120.8(5)
C34 C39 H39 119.5(3)
C38 C39 H39 119.7(3)
C33 O40 C41 111.3(3)
O40 C41 H41A 110.0(2)
O40 C41 H41B 109.4(3)
H41A C41 H41B 109.5
O40 C41 H41C 109.0(2)
H41A C41 H41C 109.5
H41B C41 H41C 109.5
C6' C1' C2' 115.7(3)
C6' C1' C5' 113.9(4)
C2' C1' C5' 101.9(3)
C6' C1' H1' 109.0(2)
C2' C1' H1' 107.4(2)
C5' C1' H1' 108.5(2)
C24' C2' C3' 113.9(3)
C24' C2' C1' 115.9(3)
C3' C2' C1' 102.5(3)
C24' C2' H2' 108.2(2)
C3' C2' H2' 108.2(2)
C1' C2' H2' 107.7(2)
C2' C3' C4' 105.3(3)
C2' C3' H3'A 112.1(2)
C4' C3' H3'A 111.4(3)
C2' C3' H3'B 108.9(2)
C4' C3' H3'B 110.2(2)
H3'A C3' H3'B 108.9
C5' C4' C3' 106.2(4)
C5' C4' H4'A 111.2(3)
C3' C4' H4'A 109.9(3)
C5' C4' H4'B 109.8(2)
C3' C4' H4'B 111.1(2)
H4'A C4' H4'B 108.7
C4' C5' C1' 105.5(3)
C4' C5' H5'A 111.4(2)
C1' C5' H5'A 111.6(2)
C4' C5' H5'B 110.0(3)
C1' C5' H5'B 109.4(2)
H5'A C5' H5'B 108.9
C7' C6' C11' 115.9(4)
C7' C6' C1' 122.4(3)
C11' C6' C1' 121.7(4)
C8' C7' C6' 123.2(4)
C8' C7' O12' 116.7(4)
C6' C7' O12' 120.1(4)
C7' C8' C9' 119.3(4)
C7' C8' H8' 119.5(3)
C9' C8' H8' 121.1(3)
C10' C9' C8' 119.4(4)
C10' C9' H9' 120.4(3)
C8' C9' H9' 120.2(3)
C9' C10' C11' 120.1(4)
C9' C10' H10' 120.1(3)
C11' C10' H10' 119.8(3)
C10' C11' C6' 122.2(4)
C10' C11' H11' 120.4(3)
C6' C11' H11' 117.5(3)
C13' O12' C7' 117.8(3)
O14' C13' O12' 124.3(4)
O14' C13' C15' 127.3(4)
O12' C13' C15' 108.4(4)
O22' C15' C16' 107.9(3)
O22' C15' C13' 110.6(3)
C16' C15' C13' 110.7(3)
O22' C15' H15' 109.3(2)
C16' C15' H15' 108.3(3)
C13' C15' H15' 109.9(2)
C17' C16' C21' 119.4(4)
C17' C16' C15' 121.2(4)
C21' C16' C15' 119.5(4)
C16' C17' C18' 120.0(5)
C16' C17' H17' 119.2(3)
C18' C17' H17' 120.8(3)
C19' C18' C17' 120.6(5)
C19' C18' H18' 120.1(3)
C17' C18' H18' 119.3(3)
C18' C19' C20' 120.7(5)
C18' C19' H19' 119.1(3)
C20' C19' H19' 120.2(3)
C19' C20' C21' 119.2(5)
C19' C20' H20' 118.9(3)
C21' C20' H20' 121.9(3)
C20' C21' C16' 120.0(5)
C20' C21' H21' 120.0(3)
C16' C21' H21' 120.0(3)
C15' O22' C23' 112.7(3)
O22' C23' H23D 109.5(2)
O22' C23' H23E 108.8(2)
H23D C23' H23E 109.5
O22' C23' H23F 110.0(2)
H23D C23' H23F 109.5
H23E C23' H23F 109.5
C25' C24' C29' 116.5(4)
C25' C24' C2' 122.0(4)
C29' C24' C2' 121.5(4)
C24' C25' C26' 122.4(4)
C24' C25' O30' 120.3(4)
C26' C25' O30' 117.3(3)
C27' C26' C25' 119.3(4)
C27' C26' H26' 121.6(3)
C25' C26' H26' 119.1(2)
C26' C27' C28' 120.2(4)
C26' C27' H27' 119.8(3)
C28' C27' H27' 120.0(3)
C29' C28' C27' 119.4(4)
C29' C28' H28' 119.8(3)
C27' C28' H28' 120.8(3)
C28' C29' C24' 122.2(4)
C28' C29' H29' 119.9(2)
C24' C29' H29' 117.9(2)
C31' O30' C25' 115.8(3)
O32' C31' O30' 124.0(4)
O32' C31' C33' 126.6(4)
O30' C31' C33' 109.4(4)
O40' C33' C34' 109.3(3)
O40' C33' C31' 109.7(3)
C34' C33' C31' 110.2(3)
O40' C33' H33' 109.1(2)
C34' C33' H33' 109.5(2)
C31' C33' H33' 109.0(2)
C35' C34' C39' 119.1(4)
C35' C34' C33' 119.2(4)
C39' C34' C33' 121.8(4)
C34' C35' C36' 120.5(4)
C34' C35' H35' 118.4(3)
C36' C35' H35' 121.1(3)
C37' C36' C35' 119.9(5)
C37' C36' H36' 120.7(3)
C35' C36' H36' 119.4(3)
C38' C37' C36' 120.2(4)
C38' C37' H37' 119.9(3)
C36' C37' H37' 119.9(3)
C37' C38' C39' 120.2(4)
C37' C38' H38' 120.4(3)
C39' C38' H38' 119.4(3)
C38' C39' C34' 120.1(4)
C38' C39' H39' 120.9(3)
C34' C39' H39' 119.1(3)
C33' O40' C41' 111.4(3)
O40' C41' H41D 108.8(2)
O40' C41' H41E 108.9(2)
H41D C41' H41E 109.5
O40' C41' H41F 110.7(2)
H41D C41' H41F 109.5
H41E C41' H41F 109.5

loop_
_geom_bond_atom_site_label_1
_geom_bond_atom_site_label_2
_geom_bond_site_symmetry_2
_geom_bond_distance
_geom_bond_publ_flag
C1 C6 . 1.504(6) ?
C1 C5 . 1.540(6) ?
C1 C2 . 1.547(5) ?
C1 H1 . 0.96 ?
C2 C24 . 1.504(6) ?
C2 C3 . 1.529(6) ?
C2 H2 . 0.96 ?
C3 C4 . 1.536(6) ?
C3 H3A . 0.96 ?
C3 H3B . 0.96 ?
C4 C5 . 1.537(6) ?
C4 H4A . 0.96 ?
C4 H4B . 0.96 ?
C5 H5A . 0.96 ?
C5 H5B . 0.96 ?
C6 C7 . 1.392(5) ?
C6 C11 . 1.400(6) ?
C7 C8 . 1.383(6) ?
C7 O12 . 1.415(5) ?
C8 C9 . 1.366(6) ?
C8 H8 . 0.96 ?
C9 C10 . 1.372(6) ?
C9 H9 . 0.96 ?
C10 C11 . 1.378(6) ?
C10 H10 . 0.96 ?
C11 H11 . 0.96 ?
O12 C13 . 1.357(5) ?
C13 O14 . 1.191(5) ?
C13 C15 . 1.528(6) ?
C15 O22 . 1.405(5) ?
C15 C16 . 1.516(6) ?
C15 H15 . 0.96 ?
C16 C21 . 1.373(6) ?
C16 C17 . 1.386(6) ?
C17 C18 . 1.394(6) ?
C17 H17 . 0.96 ?
C18 C19 . 1.388(7) ?
C18 H18 . 0.96 ?
C19 C20 . 1.373(7) ?
C19 H19 . 0.96 ?
C20 C21 . 1.387(6) ?
C20 H20 . 0.96 ?
C21 H21 . 0.96 ?
O22 C23 . 1.437(4) ?
C23 H23A . 0.96 ?
C23 H23B . 0.96 ?
C23 H23C . 0.96 ?
C24 C25 . 1.382(5) ?
C24 C29 . 1.399(5) ?
C25 C26 . 1.383(6) ?
C25 O30 . 1.418(4) ?
C26 C27 . 1.377(5) ?
C26 H26 . 0.96 ?
C27 C28 . 1.385(5) ?
C27 H27 . 0.96 ?
C28 C29 . 1.374(6) ?
C28 H28 . 0.96 ?
C29 H29 . 0.96 ?
O30 C31 . 1.361(5) ?
C31 O32 . 1.196(5) ?
C31 C33 . 1.514(5) ?
C33 O40 . 1.414(4) ?
C33 C34 . 1.520(6) ?
C33 H33 . 0.96 ?
C34 C35 . 1.380(6) ?
C34 C39 . 1.385(6) ?
C35 C36 . 1.392(6) ?
C35 H35 . 0.96 ?
C36 C37 . 1.377(6) ?
C36 H36 . 0.96 ?
C37 C38 . 1.393(7) ?
C37 H37 . 0.96 ?
C38 C39 . 1.386(6) ?
C38 H38 . 0.96 ?
C39 H39 . 0.96 ?
O40 C41 . 1.428(5) ?
C41 H41A . 0.96 ?
C41 H41B . 0.96 ?
C41 H41C . 0.96 ?
C1' C6' . 1.507(6) ?
C1' C2' . 1.540(5) ?
C1' C5' . 1.541(6) ?
C1' H1' . 0.96 ?
C2' C24' . 1.519(6) ?
C2' C3' . 1.528(6) ?
C2' H2' . 0.96 ?
C3' C4' . 1.534(6) ?
C3' H3'A . 0.96 ?
C3' H3'B . 0.96 ?
C4' C5' . 1.530(6) ?
C4' H4'A . 0.96 ?
C4' H4'B . 0.96 ?
C5' H5'A . 0.96 ?
C5' H5'B . 0.96 ?
C6' C7' . 1.389(5) ?
C6' C11' . 1.392(5) ?
C7' C8' . 1.378(5) ?
C7' O12' . 1.416(4) ?
C8' C9' . 1.389(6) ?
C8' H8' . 0.96 ?
C9' C10' . 1.375(6) ?
C9' H9' . 0.96 ?
C10' C11' . 1.389(6) ?
C10' H10' . 0.96 ?
C11' H11' . 0.96 ?
O12' C13' . 1.364(5) ?
C13' O14' . 1.186(5) ?
C13' C15' . 1.522(6) ?
C15' O22' . 1.413(4) ?
C15' C16' . 1.511(6) ?
C15' H15' . 0.96 ?
C16' C17' . 1.380(6) ?
C16' C21' . 1.396(7) ?
C17' C18' . 1.380(6) ?
C17' H17' . 0.96 ?
C18' C19' . 1.356(7) ?
C18' H18' . 0.96 ?
C19' C20' . 1.384(7) ?
C19' H19' . 0.96 ?
C20' C21' . 1.388(6) ?
C20' H20' . 0.96 ?
C21' H21' . 0.96 ?
O22' C23' . 1.424(5) ?
C23' H23D . 0.96 ?
C23' H23E . 0.96 ?
C23' H23F . 0.96 ?
C24' C25' . 1.379(5) ?
C24' C29' . 1.397(5) ?
C25' C26' . 1.384(6) ?
C25' O30' . 1.414(5) ?
C26' C27' . 1.370(6) ?
C26' H26' . 0.96 ?
C27' C28' . 1.383(5) ?
C27' H27' . 0.96 ?
C28' C29' . 1.371(6) ?
C28' H28' . 0.96 ?
C29' H29' . 0.96 ?
O30' C31' . 1.358(5) ?
C31' O32' . 1.196(5) ?
C31' C33' . 1.516(6) ?
C33' O40' . 1.430(5) ?
C33' C34' . 1.512(6) ?
C33' H33' . 0.96 ?
C34' C35' . 1.380(5) ?
C34' C39' . 1.391(5) ?
C35' C36' . 1.386(6) ?
C35' H35' . 0.96 ?
C36' C37' . 1.375(6) ?
C36' H36' . 0.96 ?
C37' C38' . 1.372(6) ?
C37' H37' . 0.96 ?
C38' C39' . 1.386(6) ?
C38' H38' . 0.96 ?
C39' H39' . 0.96 ?
O40' C41' . 1.436(5) ?
C41' H41D . 0.96 ?
C41' H41E . 0.96 ?
C41' H41F . 0.96 ?

loop_
_geom_torsion_atom_site_label_1
_geom_torsion_atom_site_label_2
_geom_torsion_atom_site_label_3
_geom_torsion_atom_site_label_4
_geom_torsion
C6 C1 C2 C24 -67.9(5)
C5 C1 C2 C24 167.8(4)
C6 C1 C2 C3 167.2(4)
C5 C1 C2 C3 42.9(4)
C24 C2 C3 C4 -161.0(3)
C1 C2 C3 C4 -34.6(4)
C2 C3 C4 C5 12.5(5)
C3 C4 C5 C1 14.8(5)
C6 C1 C5 C4 -162.7(3)
C2 C1 C5 C4 -35.8(4)
C5 C1 C6 C7 -99.9(5)
C2 C1 C6 C7 142.0(4)
C5 C1 C6 C11 77.8(5)
C2 C1 C6 C11 -40.3(6)
C11 C6 C7 C8 0.7(6)
C1 C6 C7 C8 178.5(4)
C11 C6 C7 O12 178.0(4)
C1 C6 C7 O12 -4.2(6)
C6 C7 C8 C9 -1.2(7)
O12 C7 C8 C9 -178.5(4)
C7 C8 C9 C10 -0.1(7)
C8 C9 C10 C11 1.8(7)
C9 C10 C11 C6 -2.4(7)
C7 C6 C11 C10 1.1(6)
C1 C6 C11 C10 -176.8(4)
C8 C7 O12 C13 -93.5(5)
C6 C7 O12 C13 89.1(4)
C7 O12 C13 O14 3.3(6)
C7 O12 C13 C15 -174.6(3)
O14 C13 C15 O22 10.4(6)
O12 C13 C15 O22 -171.7(3)
O14 C13 C15 C16 -109.4(5)
O12 C13 C15 C16 68.6(5)
O22 C15 C16 C21 140.9(4)
C13 C15 C16 C21 -97.7(5)
O22 C15 C16 C17 -42.8(5)
C13 C15 C16 C17 78.6(5)
C21 C16 C17 C18 1.1(7)
C15 C16 C17 C18 -175.2(4)
C16 C17 C18 C19 0.6(7)
C17 C18 C19 C20 -1.7(8)
C18 C19 C20 C21 1.2(7)
C17 C16 C21 C20 -1.7(7)
C15 C16 C21 C20 174.6(4)
C19 C20 C21 C16 0.5(7)
C16 C15 O22 C23 -164.0(3)
C13 C15 O22 C23 76.9(4)
C3 C2 C24 C25 -105.0(5)
C1 C2 C24 C25 136.2(4)
C3 C2 C24 C29 70.7(5)
C1 C2 C24 C29 -48.0(6)
C29 C24 C25 C26 0.2(6)
C2 C24 C25 C26 176.2(4)
C29 C24 C25 O30 176.4(4)
C2 C24 C25 O30 -7.7(6)
C24 C25 C26 C27 -0.4(7)
O30 C25 C26 C27 -176.6(4)
C25 C26 C27 C28 0.3(6)
C26 C27 C28 C29 -0.1(7)
C27 C28 C29 C24 0.0(7)
C25 C24 C29 C28 0.0(6)
C2 C24 C29 C28 -176.1(4)
C24 C25 O30 C31 96.7(4)
C26 C25 O30 C31 -87.0(5)
C25 O30 C31 O32 5.1(6)
C25 O30 C31 C33 -173.4(3)
O32 C31 C33 O40 15.1(6)
O30 C31 C33 O40 -166.5(3)
O32 C31 C33 C34 -106.1(5)
O30 C31 C33 C34 72.4(4)
O40 C33 C34 C35 -49.1(5)
C31 C33 C34 C35 68.7(5)
O40 C33 C34 C39 132.4(4)
C31 C33 C34 C39 -109.7(5)
C39 C34 C35 C36 1.5(7)
C33 C34 C35 C36 -177.0(3)
C34 C35 C36 C37 0.4(7)
C35 C36 C37 C38 -1.8(7)
C36 C37 C38 C39 1.4(7)
C35 C34 C39 C38 -1.9(6)
C33 C34 C39 C38 176.6(4)
C37 C38 C39 C34 0.4(7)
C31 C33 O40 C41 174.7(4)
C34 C33 O40 C41 -66.8(5)
C6' C1' C2' C24' -68.1(5)
C5' C1' C2' C24' 167.7(4)
C6' C1' C2' C3' 167.2(4)
C5' C1' C2' C3' 43.0(4)
C24' C2' C3' C4' -161.9(3)
C1' C2' C3' C4' -35.8(4)
C2' C3' C4' C5' 14.6(5)
C3' C4' C5' C1' 12.4(5)
C6' C1' C5' C4' -159.6(4)
C2' C1' C5' C4' -34.3(4)
C2' C1' C6' C7' 133.7(4)
C5' C1' C6' C7' -108.6(4)
C2' C1' C6' C11' -49.3(5)
C5' C1' C6' C11' 68.4(5)
C11' C6' C7' C8' -1.7(6)
C1' C6' C7' C8' 175.4(4)
C11' C6' C7' O12' 175.6(3)
C1' C6' C7' O12' -7.2(6)
C6' C7' C8' C9' 1.1(6)
O12' C7' C8' C9' -176.4(4)
C7' C8' C9' C10' 0.3(6)
C8' C9' C10' C11' -0.8(6)
C9' C10' C11' C6' 0.1(7)
C7' C6' C11' C10' 1.1(6)
C1' C6' C11' C10' -176.0(4)
C8' C7' O12' C13' -103.4(4)
C6' C7' O12' C13' 79.1(4)
C7' O12' C13' O14' 4.0(6)
C7' O12' C13' C15' -175.9(3)
O14' C13' C15' O22' 10.3(6)
O12' C13' C15' O22' -169.9(3)
O14' C13' C15' C16' -109.4(5)
O12' C13' C15' C16' 70.5(4)
O22' C15' C16' C17' 122.6(4)
C13' C15' C16' C17' -116.2(4)
O22' C15' C16' C21' -57.7(5)
C13' C15' C16' C21' 63.5(5)
C21' C16' C17' C18' -0.6(6)
C15' C16' C17' C18' 179.1(4)
C16' C17' C18' C19' 0.2(7)
C17' C18' C19' C20' 1.4(7)
C18' C19' C20' C21' -2.6(7)
C19' C20' C21' C16' 2.3(7)
C17' C16' C21' C20' -0.7(7)
C15' C16' C21' C20' 179.6(4)
C16' C15' O22' C23' -164.5(4)
C13' C15' O22' C23' 74.3(4)
C3' C2' C24' C25' -112.8(5)
C1' C2' C24' C25' 128.6(4)
C3' C2' C24' C29' 64.5(5)
C1' C2' C24' C29' -54.2(5)
C29' C24' C25' C26' 2.6(6)
C2' C24' C25' C26' 180.0(4)
C29' C24' C25' O30' -179.0(4)
C2' C24' C25' O30' -1.7(6)
C24' C25' C26' C27' -3.6(6)
O30' C25' C26' C27' 178.0(4)
C25' C26' C27' C28' 1.3(7)
C26' C27' C28' C29' 1.9(7)
C27' C28' C29' C24' -2.9(6)
C25' C24' C29' C28' 0.7(6)
C2' C24' C29' C28' -176.7(4)
C24' C25' O30' C31' 89.6(4)
C26' C25' O30' C31' -92.0(4)
C25' O30' C31' O32' 1.4(6)
C25' O30' C31' C33' -179.5(3)
O32' C31' C33' O40' 5.5(6)
O30' C31' C33' O40' -173.6(3)
O32' C31' C33' C34' -114.8(5)
O30' C31' C33' C34' 66.1(4)
O40' C33' C34' C35' 110.7(4)
C31' C33' C34' C35' -128.7(4)
O40' C33' C34' C39' -70.8(5)
C31' C33' C34' C39' 49.8(6)
C39' C34' C35' C36' -2.1(7)
C33' C34' C35' C36' 176.5(4)
C34' C35' C36' C37' 1.4(7)
C35' C36' C37' C38' -0.1(7)
C36' C37' C38' C39' -0.6(7)
C37' C38' C39' C34' -0.1(7)
C35' C34' C39' C38' 1.4(6)
C33' C34' C39' C38' -177.1(4)
C34' C33' O40' C41' -160.7(3)
C31' C33' O40' C41' 78.4(4)

loop_
_cod_related_entry_id
_cod_related_entry_database
_cod_related_entry_code
1 ChemSpider 24729792
